data_8106318
loop_
_publ_author_name
'Yang, Hai-Yan'
'Zhao, Yao-Min'
'He, Fang'
'Li, Hui'
'Wang, Hong-Fang'
'Li, Ying-Hua'

_publ_section_title
;
 Crystal structure of
 bis{1-[(benzotriazol-1-yl)methyl]-1-H-1,3-(2-methyl-imdazol)-\kN}-dithiocyano-\kN-zinc(II)
 C24H22N12S2Zn
;
_journal_issue 5
_journal_name_full 'Zeitschrift f\"ur Kristallographie - New Crystal Structures'
_journal_page_first 839
_journal_page_last 841
_journal_paper_doi 10.1515/ncrs-2018-0047
_journal_volume 233
_journal_year 2018
_chemical_formula_moiety 'C24 H22 N12 S2 Zn'
_chemical_formula_sum 'C24 H22 N12 S2 Zn'
_chemical_formula_weight 608.03
_space_group_crystal_system monoclinic
_space_group_IT_number 15
_space_group_name_Hall '-C 2yc'
_space_group_name_H-M_alt 'C 1 2/c 1'
_atom_sites_solution_hydrogens geom
_atom_sites_solution_primary direct
_atom_sites_solution_secondary difmap
_cell_angle_alpha 90.00
_cell_angle_beta 101.088(4)
_cell_angle_gamma 90.00
_cell_formula_units_Z 8
_cell_length_a 27.6123(9)
_cell_length_b 9.6238(4)
_cell_length_c 21.1748(8)
_cell_measurement_reflns_used 2876
_cell_measurement_temperature 291(2)
_cell_measurement_theta_max 24.1900
_cell_measurement_theta_min 3.4200
_cell_volume 5521.9(4)
_computing_cell_refinement
;
CrysAlisPro, Agilent Technologies,
Version 1.171.36.28 (release 01-02-2013 CrysAlis171 .NET)
(compiled Feb  1 2013,16:14:44) [10]
;
_computing_data_collection
;
CrysAlisPro, Agilent Technologies,
Version 1.171.36.28 (release 01-02-2013 CrysAlis171 .NET)
(compiled Feb  1 2013,16:14:44) [10]
;
_computing_data_reduction
;
CrysAlisPro, Agilent Technologies,
Version 1.171.36.28 (release 01-02-2013 CrysAlis171 .NET)
(compiled Feb  1 2013,16:14:44) [10]
;
_computing_molecular_graphics 'Olex2 (Dolomanov et al., 2009)[11]'
_computing_publication_material 'Olex2 (Dolomanov et al., 2009)[11]'
_computing_structure_refinement 'ShelXL (Sheldrick, 2008) [12]'
_computing_structure_solution 'ShelXS (Sheldrick, 2008) [12]'
_diffrn_ambient_temperature 291.15
_diffrn_detector_area_resol_mean 16.2312
_diffrn_measured_fraction_theta_full 0.999
_diffrn_measured_fraction_theta_max 0.999
_diffrn_measurement_device_type 'Xcalibur, Eos, Gemini'
_diffrn_measurement_method '\w scans'
_diffrn_orient_matrix_UB_11 -0.0125136000
_diffrn_orient_matrix_UB_12 0.0599551000
_diffrn_orient_matrix_UB_13 0.0080080000
_diffrn_orient_matrix_UB_21 -0.0113354000
_diffrn_orient_matrix_UB_22 0.0081676000
_diffrn_orient_matrix_UB_23 -0.0328029000
_diffrn_orient_matrix_UB_31 -0.0199958000
_diffrn_orient_matrix_UB_32 -0.0420973000
_diffrn_orient_matrix_UB_33 0.0050061000
_diffrn_radiation_monochromator graphite
_diffrn_radiation_type MoK\a
_diffrn_radiation_wavelength 0.71073
_diffrn_reflns_av_R_equivalents 0.0277
_diffrn_reflns_av_unetI/netI 0.0483
_diffrn_reflns_limit_h_max 34
_diffrn_reflns_limit_h_min -33
_diffrn_reflns_limit_k_max 12
_diffrn_reflns_limit_k_min -9
_diffrn_reflns_limit_l_max 26
_diffrn_reflns_limit_l_min -25
_diffrn_reflns_number 11687
_diffrn_reflns_theta_full 26.37
_diffrn_reflns_theta_max 26.37
_diffrn_reflns_theta_min 2.88
_diffrn_source 'Enhance (Mo) X-ray Source'
_exptl_absorpt_coefficient_mu 1.079
_exptl_absorpt_correction_T_max 1.00000
_exptl_absorpt_correction_T_min 0.96740
_exptl_absorpt_correction_type multi-scan
_exptl_absorpt_process_details
;
CrysAlisPro, Agilent Technologies,
Version 1.171.36.28 (release 01-02-2013 CrysAlis171 .NET)
(compiled Feb  1 2013,16:14:44)
Empirical absorption correction using spherical harmonics,
 implemented in SCALE3 ABSPACK scaling algorithm.
;
_exptl_crystal_colour Colorless
_exptl_crystal_density_diffrn 1.463
_exptl_crystal_density_method 'not measured'
_exptl_crystal_description block
_exptl_crystal_F_000 2496
_exptl_crystal_size_max 0.2
_exptl_crystal_size_mid 0.16
_exptl_crystal_size_min 0.15
_refine_diff_density_max 0.387
_refine_diff_density_min -0.362
_refine_diff_density_rms 0.049
_refine_ls_extinction_method none
_refine_ls_goodness_of_fit_ref 1.015
_refine_ls_hydrogen_treatment constr
_refine_ls_matrix_type full
_refine_ls_number_parameters 354
_refine_ls_number_reflns 5632
_refine_ls_number_restraints 0
_refine_ls_restrained_S_all 1.015
_refine_ls_R_factor_all 0.0885
_refine_ls_R_factor_gt 0.0481
_refine_ls_shift/su_max 0.000
_refine_ls_shift/su_mean 0.000
_refine_ls_structure_factor_coef Fsqd
_refine_ls_weighting_details 'calc w=1/[\s^2^(Fo^2^)+(0.0376P)^2^+3.4633P] where P=(Fo^2^+2Fc^2^)/3'
_refine_ls_weighting_scheme calc
_refine_ls_wR_factor_gt 0.0897
_refine_ls_wR_factor_ref 0.1047
_reflns_number_gt 3654
_reflns_number_total 5632
_reflns_threshold_expression >2sigma(I)
_cod_data_source_file suppl_ncrs-2018-0047_suppl.cif
_cod_data_source_block a
_cod_original_cell_volume 5521.8(4)
_cod_database_code 8106318
_chemical_oxdiff_formula C1H1O1N1Zn1
_reflns_odcompleteness_completeness 99.80
_reflns_odcompleteness_iscentric 1
_reflns_odcompleteness_theta 26.32
_olex2_refinement_description
;
1. Fixed Uiso
 At 1.2 times of:
  All C(H) groups, All C(H,H) groups
 At 1.5 times of:
  All C(H,H,H) groups
2.a Secondary CH2 refined with riding coordinates:
 C5(H5A,H5B), C16(H16A,H16B)
2.b Aromatic/amide H refined with riding coordinates:
 C1(H1), C2(H2), C8(H8), C9(H9), C10(H10), C11(H11), C12(H12), C13(H13),
 C19(H19), C20(H20), C21(H21), C22(H22)
2.c Idealised Me refined as rotating group:
 C4(H4A,H4B,H4C), C15(H15A,H15B,H15C)
;

loop_
_space_group_symop_id
_space_group_symop_operation_xyz
1 'x, y, z'
2 '-x, y, -z+1/2'
3 'x+1/2, y+1/2, z'
4 '-x+1/2, y+1/2, -z+1/2'
5 '-x, -y, -z'
6 'x, -y, z-1/2'
7 '-x+1/2, -y+1/2, -z'
8 'x+1/2, -y+1/2, z-1/2'

loop_
_atom_site_label
_atom_site_type_symbol
_atom_site_fract_x
_atom_site_fract_y
_atom_site_fract_z
_atom_site_U_iso_or_equiv
_atom_site_adp_type
_atom_site_occupancy
_atom_site_calc_flag
_atom_site_disorder_assembly
_atom_site_disorder_group
_atom_site_refinement_flags_posn
Zn1 Zn 0.385078(12) 0.50497(4) 0.522998(16) 0.04907(13) Uani 1 d . . .
S1 S 0.33921(4) 0.26801(12) 0.32652(4) 0.0790(3) Uani 1 d . . .
S2 S 0.37640(5) 0.97936(10) 0.47365(6) 0.0924(4) Uani 1 d . . .
N1 N 0.45228(9) 0.4224(3) 0.54790(11) 0.0478(6) Uani 1 d . . .
N2 N 0.52652(9) 0.3620(3) 0.59665(11) 0.0505(7) Uani 1 d . . .
N3 N 0.57013(9) 0.3117(3) 0.70400(12) 0.0525(7) Uani 1 d . . .
N4 N 0.56400(11) 0.4057(3) 0.74969(15) 0.0701(8) Uani 1 d . . .
N5 N 0.56059(12) 0.3385(4) 0.80159(14) 0.0809(10) Uani 1 d . . .
N6 N 0.33499(9) 0.4546(3) 0.57588(11) 0.0493(6) Uani 1 d . . .
N7 N 0.28256(10) 0.4659(3) 0.64082(13) 0.0555(7) Uani 1 d . . .
N8 N 0.27054(9) 0.4281(3) 0.74856(12) 0.0470(6) Uani 1 d . . .
N9 N 0.31009(9) 0.3424(3) 0.75922(14) 0.0583(7) Uani 1 d . . .
N10 N 0.31506(9) 0.2922(3) 0.81713(14) 0.0640(8) Uani 1 d . . .
N11 N 0.36038(10) 0.4101(3) 0.44064(14) 0.0651(8) Uani 1 d . . .
N12 N 0.38726(10) 0.7060(3) 0.51429(14) 0.0632(8) Uani 1 d . . .
C1 C 0.46310(12) 0.2926(4) 0.52633(15) 0.0539(8) Uani 1 d . . .
H1 H 0.4421 0.2399 0.4959 0.065 Uiso 1 calc . . R
C2 C 0.50837(12) 0.2546(4) 0.55594(16) 0.0579(9) Uani 1 d . . .
H2 H 0.5244 0.1720 0.5502 0.069 Uiso 1 calc . . R
C3 C 0.49159(11) 0.4610(3) 0.59064(14) 0.0456(8) Uani 1 d . . .
C4 C 0.49678(13) 0.5938(3) 0.62662(16) 0.0638(9) Uani 1 d . . .
H4A H 0.4930 0.5773 0.6701 0.096 Uiso 1 calc . . GR
H4B H 0.4719 0.6577 0.6064 0.096 Uiso 1 calc . . GR
H4C H 0.5288 0.6324 0.6267 0.096 Uiso 1 calc . . GR
C5 C 0.57407(11) 0.3613(4) 0.64085(15) 0.0602(9) Uani 1 d . . .
H5A H 0.5969 0.3025 0.6235 0.072 Uiso 1 calc . . R
H5B H 0.5874 0.4548 0.6445 0.072 Uiso 1 calc . . R
C6 C 0.57082(11) 0.1812(4) 0.72770(15) 0.0522(8) Uani 1 d . . .
C7 C 0.56457(12) 0.1999(5) 0.79056(16) 0.0638(10) Uani 1 d . . .
C8 C 0.56277(15) 0.0869(6) 0.8306(2) 0.0916(14) Uani 1 d . . .
H8 H 0.5586 0.0986 0.8728 0.110 Uiso 1 calc . . R
C9 C 0.56723(16) -0.0394(5) 0.8064(3) 0.0975(15) Uani 1 d . . .
H9 H 0.5659 -0.1167 0.8324 0.117 Uiso 1 calc . . R
C10 C 0.57387(15) -0.0595(5) 0.7432(3) 0.0914(13) Uani 1 d . . .
H10 H 0.5766 -0.1496 0.7284 0.110 Uiso 1 calc . . R
C11 C 0.57644(13) 0.0503(4) 0.70226(19) 0.0711(10) Uani 1 d . . .
H11 H 0.5816 0.0378 0.6605 0.085 Uiso 1 calc . . R
C12 C 0.29925(13) 0.3552(4) 0.55824(17) 0.0697(10) Uani 1 d . . .
H12 H 0.2978 0.2936 0.5241 0.084 Uiso 1 calc . . R
C13 C 0.26680(13) 0.3606(4) 0.59784(18) 0.0743(11) Uani 1 d . . .
H13 H 0.2392 0.3046 0.5965 0.089 Uiso 1 calc . . R
C14 C 0.32429(11) 0.5195(3) 0.62634(14) 0.0471(8) Uani 1 d . . .
C15 C 0.35358(13) 0.6322(4) 0.66231(16) 0.0627(9) Uani 1 d . . .
H15A H 0.3334 0.7137 0.6615 0.094 Uiso 1 calc . . GR
H15B H 0.3814 0.6527 0.6428 0.094 Uiso 1 calc . . GR
H15C H 0.3650 0.6036 0.7061 0.094 Uiso 1 calc . . GR
C16 C 0.25745(13) 0.5110(4) 0.69075(16) 0.0654(10) Uani 1 d . . .
H16A H 0.2221 0.5054 0.6751 0.079 Uiso 1 calc . . R
H16B H 0.2657 0.6075 0.7010 0.079 Uiso 1 calc . . R
C17 C 0.24966(10) 0.4349(3) 0.80207(15) 0.0449(7) Uani 1 d . . .
C18 C 0.27829(11) 0.3478(4) 0.84522(15) 0.0514(8) Uani 1 d . . .
C19 C 0.26836(13) 0.3287(4) 0.90708(16) 0.0711(11) Uani 1 d . . .
H19 H 0.2874 0.2698 0.9368 0.085 Uiso 1 calc . . R
C20 C 0.22949(15) 0.4006(5) 0.92156(19) 0.0788(12) Uani 1 d . . .
H20 H 0.2218 0.3901 0.9622 0.095 Uiso 1 calc . . R
C21 C 0.20094(15) 0.4891(4) 0.8777(2) 0.0751(11) Uani 1 d . . .
H21 H 0.1751 0.5369 0.8902 0.090 Uiso 1 calc . . R
C22 C 0.20958(12) 0.5086(4) 0.81669(18) 0.0645(10) Uani 1 d . . .
H22 H 0.1901 0.5667 0.7871 0.077 Uiso 1 calc . . R
C23 C 0.35170(10) 0.3517(3) 0.39468(16) 0.0457(8) Uani 1 d . . .
C24 C 0.38299(12) 0.8201(4) 0.49858(16) 0.0555(9) Uani 1 d . . .

loop_
_atom_site_aniso_label
_atom_site_aniso_U_11
_atom_site_aniso_U_22
_atom_site_aniso_U_33
_atom_site_aniso_U_23
_atom_site_aniso_U_13
_atom_site_aniso_U_12
Zn1 0.0474(2) 0.0609(3) 0.0402(2) 0.00374(19) 0.01166(15) -0.0017(2)
S1 0.1031(8) 0.0879(8) 0.0507(5) -0.0136(5) 0.0266(5) -0.0105(7)
S2 0.1182(9) 0.0545(6) 0.1149(10) 0.0094(6) 0.0485(8) -0.0015(6)
N1 0.0472(14) 0.0556(17) 0.0418(14) 0.0026(13) 0.0115(12) -0.0034(14)
N2 0.0433(14) 0.0676(19) 0.0419(15) 0.0037(14) 0.0117(12) -0.0017(15)
N3 0.0440(14) 0.071(2) 0.0420(15) -0.0027(14) 0.0066(12) 0.0043(15)
N4 0.0710(19) 0.079(2) 0.0551(19) -0.0106(17) -0.0002(16) 0.0147(18)
N5 0.090(2) 0.105(3) 0.0471(18) -0.0049(19) 0.0123(17) 0.031(2)
N6 0.0506(14) 0.0594(17) 0.0398(14) -0.0001(12) 0.0134(12) -0.0081(14)
N7 0.0558(16) 0.0629(19) 0.0523(16) 0.0054(14) 0.0219(14) -0.0015(15)
N8 0.0432(14) 0.0506(16) 0.0498(15) 0.0032(13) 0.0157(12) 0.0019(14)
N9 0.0458(15) 0.0640(19) 0.0681(19) 0.0044(16) 0.0188(14) 0.0040(15)
N10 0.0511(16) 0.077(2) 0.0644(19) 0.0127(16) 0.0122(14) 0.0018(16)
N11 0.0660(18) 0.085(2) 0.0441(17) 0.0011(16) 0.0099(15) 0.0005(18)
N12 0.0642(18) 0.060(2) 0.067(2) 0.0107(16) 0.0186(15) -0.0014(17)
C1 0.054(2) 0.062(2) 0.0462(19) -0.0063(17) 0.0115(16) -0.0072(18)
C2 0.059(2) 0.063(2) 0.055(2) -0.0013(18) 0.0196(17) 0.004(2)
C3 0.0459(17) 0.055(2) 0.0375(16) 0.0060(15) 0.0132(14) -0.0089(17)
C4 0.070(2) 0.061(2) 0.058(2) -0.0056(18) 0.0082(18) -0.010(2)
C5 0.0414(17) 0.087(3) 0.053(2) 0.0100(19) 0.0115(15) -0.0034(19)
C6 0.0372(16) 0.070(2) 0.0510(19) -0.0003(18) 0.0111(14) 0.0066(18)
C7 0.054(2) 0.090(3) 0.050(2) 0.007(2) 0.0167(17) 0.026(2)
C8 0.088(3) 0.123(4) 0.074(3) 0.032(3) 0.040(2) 0.046(3)
C9 0.092(3) 0.100(4) 0.112(4) 0.041(3) 0.048(3) 0.027(3)
C10 0.085(3) 0.070(3) 0.119(4) 0.004(3) 0.022(3) 0.018(3)
C11 0.064(2) 0.083(3) 0.067(2) -0.004(2) 0.0172(19) 0.011(2)
C12 0.075(2) 0.079(3) 0.058(2) -0.014(2) 0.0224(19) -0.027(2)
C13 0.066(2) 0.093(3) 0.068(2) -0.002(2) 0.025(2) -0.034(2)
C14 0.0494(17) 0.052(2) 0.0408(16) 0.0082(15) 0.0112(14) 0.0039(17)
C15 0.074(2) 0.063(2) 0.055(2) -0.0047(18) 0.0215(18) -0.004(2)
C16 0.067(2) 0.072(2) 0.065(2) 0.017(2) 0.0331(18) 0.017(2)
C17 0.0418(16) 0.0453(18) 0.0505(18) -0.0048(15) 0.0160(15) -0.0094(16)
C18 0.0397(16) 0.063(2) 0.0503(19) -0.0019(17) 0.0065(15) -0.0149(17)
C19 0.056(2) 0.105(3) 0.050(2) 0.009(2) 0.0023(17) -0.021(2)
C20 0.078(3) 0.108(4) 0.055(2) -0.012(2) 0.026(2) -0.031(3)
C21 0.077(3) 0.077(3) 0.084(3) -0.013(2) 0.047(2) -0.010(2)
C22 0.064(2) 0.061(2) 0.075(2) 0.0068(19) 0.0306(19) 0.005(2)
C23 0.0381(16) 0.053(2) 0.0488(19) 0.0141(17) 0.0162(15) 0.0021(16)
C24 0.0527(19) 0.067(2) 0.0509(19) -0.0064(18) 0.0210(16) -0.009(2)

loop_
_atom_type_symbol
_atom_type_description
_atom_type_scat_dispersion_real
_atom_type_scat_dispersion_imag
_atom_type_scat_source
C C 0.0033 0.0016 'International Tables Vol C Tables 4.2.6.8 and 6.1.1.4'
H H 0.0000 0.0000 'International Tables Vol C Tables 4.2.6.8 and 6.1.1.4'
N N 0.0061 0.0033 'International Tables Vol C Tables 4.2.6.8 and 6.1.1.4'
S S 0.1246 0.1234 'International Tables Vol C Tables 4.2.6.8 and 6.1.1.4'
Zn Zn 0.2839 1.4301 'International Tables Vol C Tables 4.2.6.8 and 6.1.1.4'

loop_
_geom_angle_atom_site_label_1
_geom_angle_atom_site_label_2
_geom_angle_atom_site_label_3
_geom_angle
_geom_angle_site_symmetry_1
_geom_angle_site_symmetry_3
N1 Zn1 N6 117.66(10) . .
N11 Zn1 N1 101.28(11) . .
N11 Zn1 N6 102.98(11) . .
N12 Zn1 N1 112.15(11) . .
N12 Zn1 N6 109.35(11) . .
N12 Zn1 N11 112.87(12) . .
C1 N1 Zn1 121.5(2) . .
C3 N1 Zn1 131.9(2) . .
C3 N1 C1 106.1(3) . .
C2 N2 C5 124.9(3) . .
C3 N2 C2 107.7(3) . .
C3 N2 C5 127.2(3) . .
N4 N3 C5 118.8(3) . .
C6 N3 N4 110.4(3) . .
C6 N3 C5 130.8(3) . .
N5 N4 N3 108.1(3) . .
N4 N5 C7 108.8(3) . .
C12 N6 Zn1 123.7(2) . .
C14 N6 Zn1 128.8(2) . .
C14 N6 C12 106.8(3) . .
C13 N7 C16 125.0(3) . .
C14 N7 C13 107.9(3) . .
C14 N7 C16 127.2(3) . .
N9 N8 C16 122.7(2) . .
N9 N8 C17 110.2(3) . .
C17 N8 C16 126.7(3) . .
N10 N9 N8 108.6(2) . .
N9 N10 C18 108.0(3) . .
C23 N11 Zn1 172.2(3) . .
C24 N12 Zn1 167.5(3) . .
N1 C1 H1 125.2 . .
C2 C1 N1 109.5(3) . .
C2 C1 H1 125.2 . .
N2 C2 H2 126.8 . .
C1 C2 N2 106.4(3) . .
C1 C2 H2 126.8 . .
N1 C3 N2 110.2(3) . .
N1 C3 C4 125.3(3) . .
N2 C3 C4 124.5(3) . .
C3 C4 H4A 109.5 . .
C3 C4 H4B 109.5 . .
C3 C4 H4C 109.5 . .
H4A C4 H4B 109.5 . .
H4A C4 H4C 109.5 . .
H4B C4 H4C 109.5 . .
N2 C5 H5A 109.2 . .
N2 C5 H5B 109.2 . .
N3 C5 N2 112.1(2) . .
N3 C5 H5A 109.2 . .
N3 C5 H5B 109.2 . .
H5A C5 H5B 107.9 . .
N3 C6 C7 103.9(3) . .
N3 C6 C11 133.9(3) . .
C7 C6 C11 122.2(4) . .
N5 C7 C6 108.7(3) . .
N5 C7 C8 130.5(4) . .
C8 C7 C6 120.8(4) . .
C7 C8 H8 121.2 . .
C9 C8 C7 117.6(4) . .
C9 C8 H8 121.2 . .
C8 C9 H9 118.9 . .
C8 C9 C10 122.2(4) . .
C10 C9 H9 118.9 . .
C9 C10 H10 119.1 . .
C11 C10 C9 121.9(4) . .
C11 C10 H10 119.1 . .
C6 C11 H11 122.3 . .
C10 C11 C6 115.4(4) . .
C10 C11 H11 122.3 . .
N6 C12 H12 125.2 . .
C13 C12 N6 109.5(3) . .
C13 C12 H12 125.2 . .
N7 C13 H13 126.9 . .
C12 C13 N7 106.2(3) . .
C12 C13 H13 126.9 . .
N6 C14 N7 109.7(3) . .
N6 C14 C15 125.5(3) . .
N7 C14 C15 124.8(3) . .
C14 C15 H15A 109.5 . .
C14 C15 H15B 109.5 . .
C14 C15 H15C 109.5 . .
H15A C15 H15B 109.5 . .
H15A C15 H15C 109.5 . .
H15B C15 H15C 109.5 . .
N7 C16 N8 112.2(3) . .
N7 C16 H16A 109.2 . .
N7 C16 H16B 109.2 . .
N8 C16 H16A 109.2 . .
N8 C16 H16B 109.2 . .
H16A C16 H16B 107.9 . .
N8 C17 C18 104.0(3) . .
N8 C17 C22 133.2(3) . .
C18 C17 C22 122.8(3) . .
N10 C18 C19 130.1(3) . .
C17 C18 N10 109.1(3) . .
C17 C18 C19 120.8(3) . .
C18 C19 H19 121.7 . .
C20 C19 C18 116.6(4) . .
C20 C19 H19 121.7 . .
C19 C20 H20 118.9 . .
C19 C20 C21 122.2(4) . .
C21 C20 H20 118.9 . .
C20 C21 H21 118.9 . .
C22 C21 C20 122.3(4) . .
C22 C21 H21 118.9 . .
C17 C22 H22 122.3 . .
C21 C22 C17 115.3(3) . .
C21 C22 H22 122.3 . .
N11 C23 S1 179.1(3) . .
N12 C24 S2 177.9(4) . .

loop_
_geom_bond_atom_site_label_1
_geom_bond_atom_site_label_2
_geom_bond_distance
_geom_bond_site_symmetry_2
Zn1 N1 1.994(2) .
Zn1 N6 1.999(2) .
Zn1 N11 1.970(3) .
Zn1 N12 1.946(3) .
S1 C23 1.631(4) .
S2 C24 1.619(4) .
N1 C1 1.382(4) .
N1 C3 1.326(4) .
N2 C2 1.377(4) .
N2 C3 1.344(4) .
N2 C5 1.459(4) .
N3 N4 1.359(4) .
N3 C5 1.443(4) .
N3 C6 1.351(4) .
N4 N5 1.294(4) .
N5 C7 1.363(5) .
N6 C12 1.374(4) .
N6 C14 1.319(4) .
N7 C13 1.375(4) .
N7 C14 1.350(4) .
N7 C16 1.439(4) .
N8 N9 1.353(3) .
N8 C16 1.448(4) .
N8 C17 1.368(3) .
N9 N10 1.300(3) .
N10 C18 1.380(4) .
N11 C23 1.109(4) .
N12 C24 1.147(4) .
C1 H1 0.9300 .
C1 C2 1.337(4) .
C2 H2 0.9300 .
C3 C4 1.481(4) .
C4 H4A 0.9600 .
C4 H4B 0.9600 .
C4 H4C 0.9600 .
C5 H5A 0.9700 .
C5 H5B 0.9700 .
C6 C7 1.386(4) .
C6 C11 1.390(5) .
C7 C8 1.386(5) .
C8 H8 0.9300 .
C8 C9 1.334(6) .
C9 H9 0.9300 .
C9 C10 1.398(6) .
C10 H10 0.9300 .
C10 C11 1.378(5) .
C11 H11 0.9300 .
C12 H12 0.9300 .
C12 C13 1.341(4) .
C13 H13 0.9300 .
C14 C15 1.475(4) .
C15 H15A 0.9600 .
C15 H15B 0.9600 .
C15 H15C 0.9600 .
C16 H16A 0.9700 .
C16 H16B 0.9700 .
C17 C18 1.372(4) .
C17 C22 1.398(4) .
C18 C19 1.401(4) .
C19 H19 0.9300 .
C19 C20 1.361(5) .
C20 H20 0.9300 .
C20 C21 1.388(5) .
C21 H21 0.9300 .
C21 C22 1.372(5) .
C22 H22 0.9300 .

loop_
_geom_torsion_atom_site_label_1
_geom_torsion_atom_site_label_2
_geom_torsion_atom_site_label_3
_geom_torsion_atom_site_label_4
_geom_torsion
_geom_torsion_site_symmetry_1
_geom_torsion_site_symmetry_2
_geom_torsion_site_symmetry_3
_geom_torsion_site_symmetry_4
Zn1 N1 C1 C2 -172.5(2) . . . .
Zn1 N1 C3 N2 171.60(19) . . . .
Zn1 N1 C3 C4 -8.7(4) . . . .
Zn1 N6 C12 C13 -170.3(3) . . . .
Zn1 N6 C14 N7 169.2(2) . . . .
Zn1 N6 C14 C15 -11.6(5) . . . .
Zn1 N11 C23 S1 -85(22) . . . .
Zn1 N12 C24 S2 -22(10) . . . .
N1 Zn1 N6 C12 -99.4(3) . . . .
N1 Zn1 N6 C14 92.1(3) . . . .
N1 Zn1 N11 C23 -11(2) . . . .
N1 Zn1 N12 C24 129.9(13) . . . .
N1 C1 C2 N2 -0.2(3) . . . .
N3 N4 N5 C7 0.2(4) . . . .
N3 C6 C7 N5 -0.1(4) . . . .
N3 C6 C7 C8 179.2(3) . . . .
N3 C6 C11 C10 -178.7(4) . . . .
N4 N3 C5 N2 -93.7(4) . . . .
N4 N3 C6 C7 0.2(3) . . . .
N4 N3 C6 C11 -179.2(4) . . . .
N4 N5 C7 C6 0.0(4) . . . .
N4 N5 C7 C8 -179.3(4) . . . .
N5 C7 C8 C9 179.2(4) . . . .
N6 Zn1 N1 C1 85.5(2) . . . .
N6 Zn1 N1 C3 -84.7(3) . . . .
N6 Zn1 N11 C23 -133(2) . . . .
N6 Zn1 N12 C24 -97.7(13) . . . .
N6 C12 C13 N7 0.2(4) . . . .
N8 N9 N10 C18 -0.8(4) . . . .
N8 C17 C18 N10 0.1(3) . . . .
N8 C17 C18 C19 179.3(3) . . . .
N8 C17 C22 C21 -178.5(3) . . . .
N9 N8 C16 N7 14.9(5) . . . .
N9 N8 C17 C18 -0.6(3) . . . .
N9 N8 C17 C22 178.6(3) . . . .
N9 N10 C18 C17 0.4(4) . . . .
N9 N10 C18 C19 -178.7(3) . . . .
N10 C18 C19 C20 178.8(3) . . . .
N11 Zn1 N1 C1 -25.8(2) . . . .
N11 Zn1 N1 C3 164.0(3) . . . .
N11 Zn1 N6 C12 10.9(3) . . . .
N11 Zn1 N6 C14 -157.5(3) . . . .
N11 Zn1 N12 C24 16.3(14) . . . .
N12 Zn1 N1 C1 -146.4(2) . . . .
N12 Zn1 N1 C3 43.4(3) . . . .
N12 Zn1 N6 C12 131.2(3) . . . .
N12 Zn1 N6 C14 -37.3(3) . . . .
N12 Zn1 N11 C23 109(2) . . . .
C1 N1 C3 N2 0.3(3) . . . .
C1 N1 C3 C4 -180.0(3) . . . .
C2 N2 C3 N1 -0.4(3) . . . .
C2 N2 C3 C4 179.9(3) . . . .
C2 N2 C5 N3 -92.5(4) . . . .
C3 N1 C1 C2 0.0(3) . . . .
C3 N2 C2 C1 0.4(3) . . . .
C3 N2 C5 N3 83.3(4) . . . .
C5 N2 C2 C1 176.8(3) . . . .
C5 N2 C3 N1 -176.7(3) . . . .
C5 N2 C3 C4 3.5(4) . . . .
C5 N3 N4 N5 179.0(3) . . . .
C5 N3 C6 C7 -178.9(3) . . . .
C5 N3 C6 C11 1.7(6) . . . .
C6 N3 N4 N5 -0.2(4) . . . .
C6 N3 C5 N2 85.3(4) . . . .
C6 C7 C8 C9 0.0(6) . . . .
C7 C6 C11 C10 1.9(5) . . . .
C7 C8 C9 C10 0.4(7) . . . .
C8 C9 C10 C11 0.3(7) . . . .
C9 C10 C11 C6 -1.5(6) . . . .
C11 C6 C7 N5 179.4(3) . . . .
C11 C6 C7 C8 -1.2(5) . . . .
C12 N6 C14 N7 -0.8(3) . . . .
C12 N6 C14 C15 178.4(3) . . . .
C13 N7 C14 N6 1.0(4) . . . .
C13 N7 C14 C15 -178.3(3) . . . .
C13 N7 C16 N8 84.9(4) . . . .
C14 N6 C12 C13 0.4(4) . . . .
C14 N7 C13 C12 -0.7(4) . . . .
C14 N7 C16 N8 -97.0(4) . . . .
C16 N7 C13 C12 177.7(3) . . . .
C16 N7 C14 N6 -177.4(3) . . . .
C16 N7 C14 C15 3.4(5) . . . .
C16 N8 N9 N10 174.2(3) . . . .
C16 N8 C17 C18 -173.5(3) . . . .
C16 N8 C17 C22 5.7(6) . . . .
C17 N8 N9 N10 0.9(3) . . . .
C17 N8 C16 N7 -173.0(3) . . . .
C17 C18 C19 C20 -0.2(5) . . . .
C18 C17 C22 C21 0.6(5) . . . .
C18 C19 C20 C21 -0.2(6) . . . .
C19 C20 C21 C22 0.9(6) . . . .
C20 C21 C22 C17 -1.1(5) . . . .
C22 C17 C18 N10 -179.2(3) . . . .
C22 C17 C18 C19 0.0(5) . . . .
